data_1546111
loop_
_publ_author_name
'Liu, Rai-Shung'
'Liu, Jinxian'
'Skaria, Manisha'
'Sharma, Pankaj'
'Chiang, Yun-Wei'

_publ_section_title
;
 Ground-State Dioxygen Undergoes Metal-Free [3+2]-Annulations with Allenes
 and Nitrosoarenes Under Ambient Conditions
;
_journal_name_full 'Chem. Sci.'
_journal_paper_doi 10.1039/C7SC01770G
_journal_year 2017
_chemical_formula_moiety 'C17 H17 N O4'
_chemical_formula_sum 'C17 H17 N O4'
_chemical_formula_weight 299.32
_chemical_name_systematic
;
 ?
;
_space_group_IT_number 4
_symmetry_cell_setting monoclinic
_symmetry_space_group_name_Hall 'P 2yb'
_symmetry_space_group_name_H-M 'P 1 21 1'
_atom_sites_solution_hydrogens geom
_atom_sites_solution_primary direct
_atom_sites_solution_secondary difmap
_audit_creation_method SHELXL-97
_audit_update_record
;
2016-09-30 deposited with the CCDC.
2017-05-24 downloaded from the CCDC.
;
_cell_angle_alpha 90.00
_cell_angle_beta 93.20(5)
_cell_angle_gamma 90.00
_cell_formula_units_Z 2
_cell_length_a 8.480(7)
_cell_length_b 5.698(4)
_cell_length_c 15.656(13)
_cell_measurement_reflns_used 901
_cell_measurement_temperature 200(2)
_cell_measurement_theta_max 19.36
_cell_measurement_theta_min 2.67
_cell_volume 755.3(10)
_computing_molecular_graphics 'Ortep-3 for Windows (Farrugia, 1997)'
_computing_publication_material 'WinGX publication routines (Farrugia, 1999)'
_computing_structure_refinement 'SHELXL-97 (Sheldrick, 1997)'
_computing_structure_solution 'SHELXS-86 (Sheldrick, 1986)'
_diffrn_ambient_temperature 200(2)
_diffrn_measured_fraction_theta_full 0.915
_diffrn_measured_fraction_theta_max 0.915
_diffrn_measurement_device_type 'Bruker APEX2'
_diffrn_radiation_monochromator graphite
_diffrn_radiation_source 'fine-focus sealed tube'
_diffrn_radiation_type MoK\a
_diffrn_radiation_wavelength 0.71073
_diffrn_reflns_av_R_equivalents 0.3365
_diffrn_reflns_av_sigmaI/netI 0.2626
_diffrn_reflns_limit_h_max 8
_diffrn_reflns_limit_h_min -10
_diffrn_reflns_limit_k_max 6
_diffrn_reflns_limit_k_min -6
_diffrn_reflns_limit_l_max 13
_diffrn_reflns_limit_l_min -18
_diffrn_reflns_number 4585
_diffrn_reflns_theta_full 25.21
_diffrn_reflns_theta_max 25.21
_diffrn_reflns_theta_min 1.30
_exptl_absorpt_coefficient_mu 0.094
_exptl_absorpt_correction_T_max 0.9944
_exptl_absorpt_correction_T_min 0.9117
_exptl_absorpt_correction_type multi-scan
_exptl_crystal_colour colorless
_exptl_crystal_density_diffrn 1.316
_exptl_crystal_density_method 'not measured'
_exptl_crystal_description prism
_exptl_crystal_F_000 316
_exptl_crystal_size_max 1.00
_exptl_crystal_size_mid 0.19
_exptl_crystal_size_min 0.06
_refine_diff_density_max 0.628
_refine_diff_density_min -0.425
_refine_diff_density_rms 0.130
_refine_ls_abs_structure_details 'Flack H D (1983), Acta Cryst. A39, 876-881'
_refine_ls_abs_structure_Flack -3(9)
_refine_ls_extinction_coef 0.08(4)
_refine_ls_extinction_expression Fc^*^=kFc[1+0.001xFc^2^\l^3^/sin(2\q)]^-1/4^
_refine_ls_extinction_method SHELXL
_refine_ls_goodness_of_fit_ref 1.213
_refine_ls_hydrogen_treatment constr
_refine_ls_matrix_type full
_refine_ls_number_parameters 195
_refine_ls_number_reflns 2196
_refine_ls_number_restraints 8
_refine_ls_restrained_S_all 1.215
_refine_ls_R_factor_all 0.2549
_refine_ls_R_factor_gt 0.1803
_refine_ls_shift/su_max 0.071
_refine_ls_shift/su_mean 0.015
_refine_ls_structure_factor_coef Fsqd
_refine_ls_weighting_details 'calc w=1/[\s^2^(Fo^2^)+(0.2000P)^2^+0.0000P] where P=(Fo^2^+2Fc^2^)/3'
_refine_ls_weighting_scheme calc
_refine_ls_wR_factor_gt 0.4062
_refine_ls_wR_factor_ref 0.4474
_reflns_number_gt 1103
_reflns_number_total 2196
_reflns_threshold_expression >2sigma(I)
_cod_data_source_file c7sc01770g2.cif
_cod_data_source_block a18125
_cod_original_cell_volume 755.3(11)
_cod_original_sg_symbol_H-M 'P 21'
_cod_database_code 1546111

loop_
_symmetry_equiv_pos_as_xyz
'x, y, z'
'-x, y+1/2, -z'

loop_
_atom_site_label
_atom_site_type_symbol
_atom_site_fract_x
_atom_site_fract_y
_atom_site_fract_z
_atom_site_U_iso_or_equiv
_atom_site_adp_type
_atom_site_occupancy
_atom_site_symmetry_multiplicity
_atom_site_calc_flag
_atom_site_refinement_flags
C1 C 0.724(2) 0.785(3) 0.0958(11) 0.051(5) Uani 1 1 d D
C2 C 0.822(2) 0.949(3) 0.0554(10) 0.068(5) Uani 1 1 d D
H2 H 0.8661 1.0797 0.0857 0.082 Uiso 1 1 calc R
C3 C 0.850(2) 0.912(3) -0.0264(12) 0.052(5) Uani 1 1 d D
H3 H 0.9133 1.0216 -0.0549 0.062 Uiso 1 1 calc R
C4 C 0.7879(19) 0.715(3) -0.0722(10) 0.046(4) Uani 1 1 d D
C5 C 0.781(3) 0.482(4) -0.2007(11) 0.073(6) Uani 1 1 d .
H5A H 0.8220 0.4841 -0.2579 0.110 Uiso 1 1 calc R
H5B H 0.6649 0.4800 -0.2059 0.110 Uiso 1 1 calc R
H5C H 0.8188 0.3416 -0.1699 0.110 Uiso 1 1 calc R
C6 C 0.693(2) 0.564(3) -0.0339(11) 0.052(5) Uani 1 1 d D
H6 H 0.6498 0.4334 -0.0648 0.063 Uiso 1 1 calc R
C7 C 0.658(3) 0.598(3) 0.0508(11) 0.068(5) Uani 1 1 d D
H7 H 0.5881 0.4940 0.0775 0.082 Uiso 1 1 calc R
C8 C 0.7474(19) 0.697(3) 0.2414(9) 0.044(4) Uani 1 1 d D
C9 C 0.846(2) 0.484(3) 0.2287(10) 0.055(5) Uani 1 1 d .
H9A H 0.9220 0.5089 0.1837 0.067 Uiso 1 1 calc R
H9B H 0.7807 0.3443 0.2145 0.067 Uiso 1 1 calc R
C10 C 0.732(3) 0.728(3) 0.3413(11) 0.066(6) Uani 1 1 d .
C11 C 0.823(3) 0.927(3) 0.3711(13) 0.064(5) Uani 1 1 d .
H11A H 0.9326 0.9091 0.3551 0.095 Uiso 1 1 calc R
H11B H 0.8208 0.9380 0.4335 0.095 Uiso 1 1 calc R
H11C H 0.7782 1.0703 0.3450 0.095 Uiso 1 1 calc R
C12 C 0.5530(17) 0.716(2) 0.3601(9) 0.032(3) Uani 1 1 d D
C13 C 0.461(2) 0.523(3) 0.3347(10) 0.070(7) Uani 1 1 d D
H13 H 0.5077 0.4011 0.3032 0.085 Uiso 1 1 calc R
C14 C 0.301(2) 0.504(3) 0.3544(11) 0.057(5) Uani 1 1 d D
H14 H 0.2343 0.3801 0.3338 0.069 Uiso 1 1 calc R
C15 C 0.250(3) 0.683(3) 0.4070(12) 0.065(6) Uani 1 1 d D
H15 H 0.1471 0.6663 0.4277 0.078 Uiso 1 1 calc R
C16 C 0.322(3) 0.859(3) 0.4289(11) 0.064(6) Uani 1 1 d D
H16 H 0.2690 0.9788 0.4579 0.076 Uiso 1 1 calc R
C17 C 0.490(2) 0.892(3) 0.4120(11) 0.051(5) Uani 1 1 d D
H17 H 0.5512 1.0204 0.4342 0.062 Uiso 1 1 calc R
N1 N 0.6869(16) 0.831(2) 0.1799(7) 0.039(3) Uani 1 1 d D
O1 O 0.6110(15) 1.0298(18) 0.1972(7) 0.048(3) Uani 1 1 d .
O2 O 0.8349(16) 0.694(3) -0.1531(7) 0.072(4) Uani 1 1 d .
O3 O 0.9293(10) 0.463(2) 0.3160(6) 0.044(3) Uani 1 1 d .
O4 O 0.7857(15) 0.507(2) 0.3673(7) 0.057(3) Uani 1 1 d .

loop_
_atom_site_aniso_label
_atom_site_aniso_U_11
_atom_site_aniso_U_22
_atom_site_aniso_U_33
_atom_site_aniso_U_23
_atom_site_aniso_U_13
_atom_site_aniso_U_12
C1 0.071(13) 0.052(11) 0.028(9) 0.002(7) -0.015(10) 0.005(9)
C2 0.116(13) 0.056(7) 0.035(7) -0.006(6) 0.027(8) -0.022(8)
C3 0.045(10) 0.048(9) 0.062(12) 0.003(9) 0.006(9) 0.000(8)
C4 0.034(9) 0.067(10) 0.035(9) -0.001(9) -0.002(8) -0.009(9)
C5 0.118(19) 0.075(13) 0.027(9) -0.018(9) 0.013(11) 0.000(13)
C6 0.068(12) 0.048(10) 0.043(10) -0.003(7) 0.018(10) 0.011(8)
C7 0.116(13) 0.056(7) 0.035(7) -0.006(6) 0.027(8) -0.022(8)
C8 0.042(10) 0.052(10) 0.036(9) 0.010(8) -0.012(8) -0.017(8)
C9 0.077(13) 0.056(11) 0.030(9) 0.006(8) -0.024(9) -0.019(10)
C10 0.130(18) 0.021(7) 0.053(10) -0.013(8) 0.058(12) 0.003(10)
C11 0.091(15) 0.029(8) 0.069(12) -0.016(9) -0.003(11) -0.015(9)
C12 0.036(8) 0.016(6) 0.044(8) -0.007(6) 0.008(7) -0.003(7)
C13 0.121(18) 0.028(8) 0.070(12) 0.006(8) 0.065(13) 0.008(10)
C14 0.067(12) 0.031(8) 0.073(13) -0.005(9) -0.005(10) -0.012(9)
C15 0.099(17) 0.042(11) 0.051(11) 0.009(8) -0.015(11) 0.028(11)
C16 0.111(18) 0.044(11) 0.039(10) -0.011(8) 0.029(12) -0.001(11)
C17 0.061(12) 0.049(10) 0.046(10) -0.019(8) 0.019(9) -0.003(9)
N1 0.035(8) 0.061(8) 0.020(7) 0.013(6) 0.000(6) 0.011(7)
O1 0.064(8) 0.036(5) 0.043(7) 0.000(5) 0.008(6) 0.015(6)
O2 0.088(11) 0.092(10) 0.038(7) -0.015(7) 0.020(7) -0.017(9)
O3 0.012(5) 0.073(8) 0.047(7) -0.001(6) -0.006(5) -0.001(5)
O4 0.073(8) 0.058(7) 0.042(7) 0.003(6) 0.023(6) 0.007(7)

loop_
_atom_type_symbol
_atom_type_description
_atom_type_scat_dispersion_real
_atom_type_scat_dispersion_imag
_atom_type_scat_source
C C 0.0033 0.0016 'International Tables Vol C Tables 4.2.6.8 and 6.1.1.4'
H H 0.0000 0.0000 'International Tables Vol C Tables 4.2.6.8 and 6.1.1.4'
N N 0.0061 0.0033 'International Tables Vol C Tables 4.2.6.8 and 6.1.1.4'
O O 0.0106 0.0060 'International Tables Vol C Tables 4.2.6.8 and 6.1.1.4'

loop_
_geom_angle_atom_site_label_1
_geom_angle_atom_site_label_2
_geom_angle_atom_site_label_3
_geom_angle
C7 C1 N1 121.4(15)
C7 C1 C2 120.8(14)
N1 C1 C2 117.6(14)
C3 C2 C1 117.8(16)
C3 C2 H2 121.1
C1 C2 H2 121.1
C2 C3 C4 121.9(16)
C2 C3 H3 119.1
C4 C3 H3 119.1
C6 C4 O2 125.2(16)
C6 C4 C3 119.8(14)
O2 C4 C3 115.0(15)
O2 C5 H5A 109.5
O2 C5 H5B 109.5
H5A C5 H5B 109.5
O2 C5 H5C 109.5
H5A C5 H5C 109.5
H5B C5 H5C 109.5
C4 C6 C7 120.2(17)
C4 C6 H6 119.9
C7 C6 H6 119.9
C1 C7 C6 119.5(16)
C1 C7 H7 120.3
C6 C7 H7 120.2
N1 C8 C9 125.2(14)
N1 C8 C10 127.4(15)
C9 C8 C10 107.4(12)
C8 C9 O3 100.4(12)
C8 C9 H9A 111.7
O3 C9 H9A 111.7
C8 C9 H9B 111.7
O3 C9 H9B 111.7
H9A C9 H9B 109.5
O4 C10 C11 117.4(19)
O4 C10 C12 102.1(12)
C11 C10 C12 118.9(13)
O4 C10 C8 98.2(11)
C11 C10 C8 109.8(14)
C12 C10 C8 108.2(16)
C10 C11 H11A 109.5
C10 C11 H11B 109.5
H11A C11 H11B 109.5
C10 C11 H11C 109.5
H11A C11 H11C 109.5
H11B C11 H11C 109.5
C13 C12 C17 120.2(14)
C13 C12 C10 120.9(12)
C17 C12 C10 118.5(13)
C14 C13 C12 121.8(14)
C14 C13 H13 119.1
C12 C13 H13 119.1
C13 C14 C15 114.0(17)
C13 C14 H14 123.0
C15 C14 H14 123.0
C16 C15 C14 127(2)
C16 C15 H15 116.6
C14 C15 H15 116.6
C15 C16 C17 122.4(18)
C15 C16 H16 118.8
C17 C16 H16 118.8
C12 C17 C16 114.2(15)
C12 C17 H17 122.9
C16 C17 H17 122.9
C8 N1 O1 121.3(12)
C8 N1 C1 118.8(13)
O1 N1 C1 119.2(11)
C4 O2 C5 116.4(14)
C9 O3 O4 96.8(10)
C10 O4 O3 104.6(11)

loop_
_geom_bond_atom_site_label_1
_geom_bond_atom_site_label_2
_geom_bond_distance
C1 C7 1.38(3)
C1 N1 1.40(2)
C1 C2 1.42(2)
C2 C3 1.33(2)
C2 H2 0.9500
C3 C4 1.42(2)
C3 H3 0.9500
C4 C6 1.34(2)
C4 O2 1.354(18)
C5 O2 1.48(2)
C5 H5A 0.9800
C5 H5B 0.9800
C5 H5C 0.9800
C6 C7 1.39(2)
C6 H6 0.9500
C7 H7 0.9500
C8 N1 1.311(15)
C8 C9 1.49(2)
C8 C10 1.59(2)
C9 O3 1.507(19)
C9 H9A 0.9900
C9 H9B 0.9900
C10 O4 1.39(2)
C10 C11 1.43(2)
C10 C12 1.57(3)
C11 H11A 0.9800
C11 H11B 0.9800
C11 H11C 0.9800
C12 C13 1.39(2)
C12 C17 1.412(19)
C13 C14 1.42(3)
C13 H13 0.9500
C14 C15 1.40(2)
C14 H14 0.9500
C15 C16 1.21(3)
C15 H15 0.9500
C16 C17 1.48(3)
C16 H16 0.9500
C17 H17 0.9500
N1 O1 1.338(15)
O3 O4 1.516(14)
